data_4032690
loop_
_publ_author_name
'Ashwin G. Nair'
'Roy T. McBurney'
'Mark R.D. Gatus'
'D.Barney Walker'
'Mohan Bhadbhade'
'Barbara A. Messerle'

_publ_section_title
;
 Synthesis and catalytic activity of nickel(II) complexes containing NCN
 pincer ligands
;
_journal_name_full 'Journal of Organometallic Chemistry'
_journal_page_first 63
_journal_page_last 70
_journal_paper_doi 10.1016/j.jorganchem.2017.02.025
_journal_volume 845
_journal_year 2017
_chemical_formula_moiety 'C11 H12 Cl N6 Ni, F6 P'
_chemical_formula_sum 'C11 H12 Cl F6 N6 Ni P'
_chemical_formula_weight 467.40
_space_group_crystal_system triclinic
_space_group_IT_number 2
_space_group_name_Hall '-P 1'
_space_group_name_H-M_alt 'P -1'
_symmetry_space_group_name_Hall '-P 1'
_symmetry_space_group_name_H-M 'P -1'
_atom_sites_solution_hydrogens geom
_atom_sites_solution_primary direct
_cell_angle_alpha 91.69(3)
_cell_angle_beta 104.13(3)
_cell_angle_gamma 104.66(3)
_cell_formula_units_Z 2
_cell_length_a 7.9770(16)
_cell_length_b 8.7170(17)
_cell_length_c 12.200(2)
_cell_measurement_reflns_used 4992
_cell_measurement_temperature 100(2)
_cell_measurement_theta_max 2.5
_cell_measurement_theta_min 22.5
_cell_volume 792.1(3)
_computing_cell_refinement 'XDS (Kabsch, 1993)'
_computing_data_collection 'BluIce (McPhillips, 2002)'
_computing_data_reduction 'XDS (Kabsch, 1993)'
_computing_molecular_graphics 'Olex2 (Dolomanov et al., 2009)'
_computing_publication_material 'Olex2 (Dolomanov et al., 2009)'
_computing_structure_refinement 'ShelXL (Sheldrick, 2008)'
_computing_structure_solution 'SIR2004 (Burla et al., 2007)'
_diffrn_ambient_temperature 100.0
_diffrn_measured_fraction_theta_full 0.925
_diffrn_measured_fraction_theta_max 0.905
_diffrn_measurement_device_type 'Bruker APEX-II CCD'
_diffrn_measurement_method '\w scans'
_diffrn_radiation_monochromator graphite
_diffrn_radiation_type Synchrotron
_diffrn_radiation_wavelength 0.71073
_diffrn_reflns_av_R_equivalents 0.0357
_diffrn_reflns_av_unetI/netI 0.0317
_diffrn_reflns_Laue_measured_fraction_full 0.925
_diffrn_reflns_Laue_measured_fraction_max 0.905
_diffrn_reflns_limit_h_max 10
_diffrn_reflns_limit_h_min -9
_diffrn_reflns_limit_k_max 12
_diffrn_reflns_limit_k_min -12
_diffrn_reflns_limit_l_max 17
_diffrn_reflns_limit_l_min -17
_diffrn_reflns_number 16062
_diffrn_reflns_point_group_measured_fraction_full 0.925
_diffrn_reflns_point_group_measured_fraction_max 0.905
_diffrn_reflns_theta_full 25.242
_diffrn_reflns_theta_max 30.056
_diffrn_reflns_theta_min 1.729
_diffrn_source 'MX2 Beamline Australian Synchrotron'
_diffrn_standards_number 0
_exptl_absorpt_coefficient_mu 1.570
_exptl_absorpt_correction_type none
_exptl_crystal_colour 'clear orange'
_exptl_crystal_colour_lustre clear
_exptl_crystal_colour_primary orange
_exptl_crystal_density_diffrn 1.960
_exptl_crystal_description plate
_exptl_crystal_F_000 468
_exptl_crystal_size_max 0.015
_exptl_crystal_size_mid 0.01
_exptl_crystal_size_min 0.01
_refine_diff_density_max 0.658
_refine_diff_density_min -0.855
_refine_diff_density_rms 0.101
_refine_ls_extinction_coef .
_refine_ls_extinction_method none
_refine_ls_goodness_of_fit_ref 1.093
_refine_ls_hydrogen_treatment constr
_refine_ls_matrix_type full
_refine_ls_number_parameters 235
_refine_ls_number_reflns 4211
_refine_ls_number_restraints 0
_refine_ls_restrained_S_all 1.093
_refine_ls_R_factor_all 0.0395
_refine_ls_R_factor_gt 0.0380
_refine_ls_shift/su_max 0.002
_refine_ls_shift/su_mean 0.000
_refine_ls_structure_factor_coef Fsqd
_refine_ls_weighting_details 'w=1/[\s^2^(Fo^2^)+(0.0525P)^2^+0.9530P] where P=(Fo^2^+2Fc^2^)/3'
_refine_ls_weighting_scheme calc
_refine_ls_wR_factor_gt 0.0994
_refine_ls_wR_factor_ref 0.1003
_reflns_Friedel_coverage 0.000
_reflns_Friedel_fraction_full .
_reflns_Friedel_fraction_max .
_reflns_number_gt 3991
_reflns_number_total 4211
_reflns_threshold_expression 'I > 2\s(I)'
_cod_data_source_file J-Org-Chem-2017-845-63-70-3.cif
_cod_data_source_block 3
_cod_database_code 4032690
_shelx_shelxl_version_number 2014/7
_olex2_submission_original_sample_id Ni_2a
_olex2_submission_special_instructions 'No special instructions were received'

loop_
_space_group_symop_operation_xyz
'x, y, z'
'-x, -y, -z'

loop_
_atom_site_label
_atom_site_type_symbol
_atom_site_fract_x
_atom_site_fract_y
_atom_site_fract_z
_atom_site_U_iso_or_equiv
_atom_site_adp_type
_atom_site_occupancy
_atom_site_site_symmetry_order
_atom_site_calc_flag
_atom_site_refinement_flags_posn
_atom_site_refinement_flags_adp
_atom_site_refinement_flags_occupancy
_atom_site_disorder_assembly
_atom_site_disorder_group
Ni01 Ni 0.46725(3) 0.34531(3) 0.61665(2) 0.01227(8) Uani 1 1 d . . . . .
Cl01 Cl 0.29656(7) 0.32490(5) 0.44054(4) 0.01750(11) Uani 1 1 d . . . . .
P01 P 0.21480(8) 0.08072(6) 0.87872(4) 0.01525(11) Uani 1 1 d . . . . .
F02 F 0.3691(2) 0.24517(16) 0.91955(11) 0.0238(3) Uani 1 1 d . . . . .
F01 F 0.2178(2) 0.10385(19) 0.74959(11) 0.0292(3) Uani 1 1 d . . . . .
F03 F 0.0664(2) 0.1767(2) 0.86836(15) 0.0351(4) Uani 1 1 d . . . . .
F05 F 0.3659(2) -0.0131(2) 0.88911(15) 0.0338(4) Uani 1 1 d . . . . .
F06 F 0.2143(2) 0.0566(2) 1.00835(12) 0.0327(4) Uani 1 1 d . . . . .
F04 F 0.0594(2) -0.08224(18) 0.83832(13) 0.0320(3) Uani 1 1 d . . . . .
N06 N 0.3295(3) 0.4660(2) 0.66927(14) 0.0172(3) Uani 1 1 d . . . . .
N03 N 0.6914(2) 0.2616(2) 0.81574(13) 0.0144(3) Uani 1 1 d . . . . .
N01 N 0.6037(2) 0.21556(19) 0.57353(14) 0.0147(3) Uani 1 1 d . . . . .
N02 N 0.7002(2) 0.13365(19) 0.64577(14) 0.0143(3) Uani 1 1 d . . . . .
N05 N 0.3951(3) 0.5768(2) 0.76135(14) 0.0189(4) Uani 1 1 d . . . . .
N04 N 0.6507(3) 0.4906(2) 0.84277(14) 0.0158(3) Uani 1 1 d . . . . .
C02 C 0.7837(3) 0.3182(2) 0.92752(16) 0.0172(4) Uani 1 1 d . . . . .
H02 H 0.8511 0.2652 0.9811 0.021 Uiso 1 1 calc R . . . .
C11 C 0.6540(3) 0.2064(2) 0.47667(16) 0.0171(4) Uani 1 1 d . . . . .
H11 H 0.6108 0.2546 0.4106 0.021 Uiso 1 1 calc R . . . .
C01 C 0.6089(3) 0.3663(2) 0.76362(16) 0.0146(3) Uani 1 1 d . . . . .
C08 C 0.1538(3) 0.4516(3) 0.63603(19) 0.0214(4) Uani 1 1 d . . . . .
H08 H 0.0723 0.3810 0.5741 0.026 Uiso 1 1 calc R . . . .
C05 C 0.6684(3) 0.1075(2) 0.75673(16) 0.0153(4) Uani 1 1 d . . . . .
H05A H 0.7544 0.0531 0.8004 0.018 Uiso 1 1 calc R . . . .
H05B H 0.5452 0.0395 0.7484 0.018 Uiso 1 1 calc R . . . .
C03 C 0.7583(3) 0.4640(3) 0.94474(16) 0.0183(4) Uani 1 1 d . . . . .
H03 H 0.8047 0.5340 1.0127 0.022 Uiso 1 1 calc R . . . .
C09 C 0.8043(3) 0.0721(2) 0.59519(17) 0.0166(4) Uani 1 1 d . . . . .
H09 H 0.8815 0.0095 0.6285 0.020 Uiso 1 1 calc R . . . .
C04 C 0.5850(3) 0.6300(2) 0.81648(17) 0.0197(4) Uani 1 1 d . . . . .
H04A H 0.6058 0.6988 0.8871 0.024 Uiso 1 1 calc R . . . .
H04B H 0.6496 0.6925 0.7657 0.024 Uiso 1 1 calc R . . . .
C10 C 0.7782(3) 0.1168(2) 0.48607(17) 0.0192(4) Uani 1 1 d . . . . .
H10 H 0.8330 0.0919 0.4294 0.023 Uiso 1 1 calc R . . . .
C07 C 0.1061(4) 0.5553(3) 0.7052(2) 0.0276(5) Uani 1 1 d . . . . .
H07 H -0.0101 0.5689 0.6992 0.033 Uiso 1 1 calc R . . . .
C06 C 0.2624(4) 0.6329(3) 0.78345(19) 0.0258(5) Uani 1 1 d . . . . .
H06 H 0.2751 0.7118 0.8425 0.031 Uiso 1 1 calc R . . . .

loop_
_atom_site_aniso_label
_atom_site_aniso_U_11
_atom_site_aniso_U_22
_atom_site_aniso_U_33
_atom_site_aniso_U_23
_atom_site_aniso_U_13
_atom_site_aniso_U_12
Ni01 0.01644(16) 0.01127(12) 0.00890(12) 0.00093(8) 0.00156(9) 0.00501(9)
Cl01 0.0209(3) 0.0165(2) 0.0127(2) 0.00055(15) -0.00096(16) 0.00606(16)
P01 0.0164(3) 0.0163(2) 0.0127(2) -0.00035(16) 0.00383(17) 0.00389(18)
F02 0.0242(8) 0.0227(6) 0.0207(6) -0.0032(5) 0.0086(5) -0.0025(5)
F01 0.0378(9) 0.0347(8) 0.0127(6) 0.0010(5) 0.0065(5) 0.0059(6)
F03 0.0259(9) 0.0356(8) 0.0472(10) -0.0047(7) 0.0071(7) 0.0175(6)
F05 0.0316(9) 0.0328(8) 0.0419(9) 0.0059(6) 0.0066(7) 0.0201(7)
F06 0.0393(9) 0.0362(8) 0.0162(6) 0.0026(5) 0.0105(6) -0.0042(6)
F04 0.0311(9) 0.0248(7) 0.0313(8) -0.0083(6) 0.0089(6) -0.0074(6)
N06 0.0254(10) 0.0152(7) 0.0136(7) 0.0030(6) 0.0065(6) 0.0087(6)
N03 0.0167(9) 0.0159(7) 0.0104(7) 0.0019(5) 0.0029(6) 0.0047(6)
N01 0.0188(9) 0.0140(7) 0.0119(7) 0.0018(5) 0.0034(6) 0.0062(6)
N02 0.0177(9) 0.0129(7) 0.0121(7) 0.0019(5) 0.0023(6) 0.0055(6)
N05 0.0304(11) 0.0179(8) 0.0116(7) 0.0019(6) 0.0055(6) 0.0121(7)
N04 0.0209(9) 0.0160(7) 0.0097(7) 0.0010(5) 0.0033(6) 0.0044(6)
C02 0.0177(10) 0.0221(9) 0.0105(8) 0.0013(6) 0.0019(6) 0.0049(7)
C11 0.0229(11) 0.0149(8) 0.0136(8) 0.0009(6) 0.0046(7) 0.0054(7)
C01 0.0166(10) 0.0160(8) 0.0101(7) 0.0012(6) 0.0021(6) 0.0039(7)
C08 0.0239(12) 0.0213(9) 0.0234(10) 0.0087(7) 0.0083(8) 0.0114(8)
C05 0.0189(10) 0.0143(8) 0.0130(8) 0.0034(6) 0.0037(6) 0.0053(7)
C03 0.0205(11) 0.0222(9) 0.0103(8) 0.0008(6) 0.0023(7) 0.0043(7)
C09 0.0207(11) 0.0122(8) 0.0168(8) -0.0016(6) 0.0036(7) 0.0055(7)
C04 0.0317(12) 0.0152(8) 0.0119(8) 0.0000(6) 0.0035(7) 0.0078(8)
C10 0.0253(12) 0.0179(9) 0.0154(9) 0.0000(7) 0.0057(7) 0.0074(7)
C07 0.0326(15) 0.0341(12) 0.0277(11) 0.0127(9) 0.0154(10) 0.0211(10)
C06 0.0438(16) 0.0278(11) 0.0184(9) 0.0088(8) 0.0153(9) 0.0245(10)

loop_
_atom_type_symbol
_atom_type_description
_atom_type_scat_dispersion_real
_atom_type_scat_dispersion_imag
_atom_type_scat_source
C C 0.0033 0.0016 'International Tables Vol C Tables 4.2.6.8 and 6.1.1.4'
H H 0.0000 0.0000 'International Tables Vol C Tables 4.2.6.8 and 6.1.1.4'
Cl Cl 0.1484 0.1585 'International Tables Vol C Tables 4.2.6.8 and 6.1.1.4'
F F 0.0171 0.0103 'International Tables Vol C Tables 4.2.6.8 and 6.1.1.4'
N N 0.0061 0.0033 'International Tables Vol C Tables 4.2.6.8 and 6.1.1.4'
Ni Ni 0.3393 1.1124 'International Tables Vol C Tables 4.2.6.8 and 6.1.1.4'
P P 0.1023 0.0942 'International Tables Vol C Tables 4.2.6.8 and 6.1.1.4'

loop_
_geom_angle_atom_site_label_1
_geom_angle_atom_site_label_2
_geom_angle_atom_site_label_3
_geom_angle
_geom_angle_site_symmetry_1
_geom_angle_site_symmetry_3
N06 Ni01 Cl01 90.68(6) . .
N01 Ni01 Cl01 92.31(6) . .
N01 Ni01 N06 175.68(7) . .
C01 Ni01 Cl01 178.86(6) . .
C01 Ni01 N06 88.40(9) . .
C01 Ni01 N01 88.64(9) . .
F01 P01 F02 90.07(9) . .
F01 P01 F05 89.28(10) . .
F01 P01 F06 179.19(10) . .
F01 P01 F04 90.11(9) . .
F03 P01 F02 89.48(9) . .
F03 P01 F01 90.45(10) . .
F03 P01 F05 179.13(10) . .
F03 P01 F06 90.34(10) . .
F03 P01 F04 89.93(10) . .
F05 P01 F02 89.69(9) . .
F06 P01 F02 89.78(8) . .
F06 P01 F05 89.92(10) . .
F04 P01 F02 179.38(9) . .
F04 P01 F05 90.91(10) . .
F04 P01 F06 90.05(9) . .
N05 N06 Ni01 124.19(15) . .
C08 N06 Ni01 129.52(16) . .
C08 N06 N05 105.91(18) . .
C02 N03 C05 128.28(17) . .
C01 N03 C02 111.48(17) . .
C01 N03 C05 120.13(16) . .
N02 N01 Ni01 124.85(13) . .
C11 N01 Ni01 129.10(14) . .
C11 N01 N02 105.00(17) . .
N01 N02 C05 120.12(17) . .
C09 N02 N01 111.42(16) . .
C09 N02 C05 128.07(17) . .
N06 N05 C04 121.40(18) . .
C06 N05 N06 110.6(2) . .
C06 N05 C04 127.8(2) . .
C01 N04 C03 111.41(17) . .
C01 N04 C04 120.60(17) . .
C03 N04 C04 127.99(17) . .
N03 C02 H02 126.9 . .
C03 C02 N03 106.29(18) . .
C03 C02 H02 126.9 . .
N01 C11 H11 124.5 . .
N01 C11 C10 110.98(18) . .
C10 C11 H11 124.5 . .
N03 C01 Ni01 128.01(15) . .
N03 C01 N04 104.72(16) . .
N04 C01 Ni01 127.27(15) . .
N06 C08 H08 124.8 . .
N06 C08 C07 110.4(2) . .
C07 C08 H08 124.8 . .
N03 C05 H05A 110.1 . .
N03 C05 H05B 110.1 . .
N02 C05 N03 108.05(15) . .
N02 C05 H05A 110.1 . .
N02 C05 H05B 110.1 . .
H05A C05 H05B 108.4 . .
N04 C03 H03 126.9 . .
C02 C03 N04 106.10(18) . .
C02 C03 H03 126.9 . .
N02 C09 H09 126.3 . .
N02 C09 C10 107.33(18) . .
C10 C09 H09 126.3 . .
N05 C04 N04 108.45(17) . .
N05 C04 H04A 110.0 . .
N05 C04 H04B 110.0 . .
N04 C04 H04A 110.0 . .
N04 C04 H04B 110.0 . .
H04A C04 H04B 108.4 . .
C11 C10 H10 127.4 . .
C09 C10 C11 105.26(18) . .
C09 C10 H10 127.4 . .
C08 C07 H07 127.2 . .
C06 C07 C08 105.5(2) . .
C06 C07 H07 127.2 . .
N05 C06 C07 107.6(2) . .
N05 C06 H06 126.2 . .
C07 C06 H06 126.2 . .

loop_
_geom_bond_atom_site_label_1
_geom_bond_atom_site_label_2
_geom_bond_distance
_geom_bond_site_symmetry_2
Ni01 Cl01 2.2199(9) .
Ni01 N06 1.9016(19) .
Ni01 N01 1.8996(18) .
Ni01 C01 1.847(2) .
P01 F02 1.6073(16) .
P01 F01 1.5993(15) .
P01 F03 1.5974(17) .
P01 F05 1.6032(17) .
P01 F06 1.6023(15) .
P01 F04 1.6017(17) .
N06 N05 1.364(2) .
N06 C08 1.333(3) .
N03 C02 1.390(2) .
N03 C01 1.344(3) .
N03 C05 1.453(3) .
N01 N02 1.365(2) .
N01 C11 1.344(3) .
N02 C05 1.451(2) .
N02 C09 1.347(3) .
N05 C04 1.446(3) .
N05 C06 1.351(3) .
N04 C01 1.347(2) .
N04 C03 1.391(3) .
N04 C04 1.455(3) .
C02 H02 0.9500 .
C02 C03 1.355(3) .
C11 H11 0.9500 .
C11 C10 1.395(3) .
C08 H08 0.9500 .
C08 C07 1.400(3) .
C05 H05A 0.9900 .
C05 H05B 0.9900 .
C03 H03 0.9500 .
C09 H09 0.9500 .
C09 C10 1.380(3) .
C04 H04A 0.9900 .
C04 H04B 0.9900 .
C10 H10 0.9500 .
C07 H07 0.9500 .
C07 C06 1.370(4) .
C06 H06 0.9500 .
